data_4074346
loop_
_publ_author_name
'Lee, Chang Yeon'
'Park, Bo Keun'
'Yoon, Jung Hee'
'Hong, Chang Seop'
'Park, Joon T.'

_publ_section_title
;
 Syntheses, Structures, and Electrochemical Properties of
 Os3(CO)9-n(CNCH2Ph)n(\m3-\h2:\h2:\h2-C60) (n= 2&#x2212;4)
;
_journal_issue 19
_journal_name_full Organometallics
_journal_page_first 4634
_journal_paper_doi 10.1021/om060566h
_journal_volume 25
_journal_year 2006
_chemical_formula_sum 'C97 H28 N4 O5 Os3'
_chemical_formula_weight 1899.83
_chemical_name_systematic
; 
 ? 
;
_space_group_IT_number 2
_symmetry_space_group_name_Hall '-P 1'
_symmetry_space_group_name_H-M 'P -1'
_atom_sites_solution_hydrogens geom
_atom_sites_solution_primary direct
_atom_sites_solution_secondary difmap
_audit_creation_method SHELXL-97
_cell_angle_alpha 73.164(2)
_cell_angle_beta 83.004(2)
_cell_angle_gamma 75.240(2)
_cell_formula_units_Z 2
_cell_length_a 9.9255(7)
_cell_length_b 14.3279(9)
_cell_length_c 22.9116(15)
_cell_measurement_temperature 273(2)
_cell_volume 3011.7(3)
_computing_structure_refinement 'SHELXL-97 (Sheldrick, 1997)'
_computing_structure_solution 'SHELXS-97 (Sheldrick, 1990)'
_diffrn_ambient_temperature 273(2)
_diffrn_measured_fraction_theta_full 0.996
_diffrn_measured_fraction_theta_max 0.996
_diffrn_radiation_monochromator graphite
_diffrn_radiation_source 'fine-focus sealed tube'
_diffrn_radiation_type MoK\a
_diffrn_radiation_wavelength 0.71073
_diffrn_reflns_av_R_equivalents 0.0862
_diffrn_reflns_av_sigmaI/netI 0.0845
_diffrn_reflns_limit_h_max 12
_diffrn_reflns_limit_h_min -12
_diffrn_reflns_limit_k_max 17
_diffrn_reflns_limit_k_min -17
_diffrn_reflns_limit_l_max 28
_diffrn_reflns_limit_l_min -28
_diffrn_reflns_number 45332
_diffrn_reflns_theta_full 26.37
_diffrn_reflns_theta_max 26.37
_diffrn_reflns_theta_min 0.93
_exptl_absorpt_coefficient_mu 6.387
_exptl_crystal_density_diffrn 2.095
_exptl_crystal_density_method 'not measured'
_exptl_crystal_F_000 1812
_refine_diff_density_max 4.804
_refine_diff_density_min -3.988
_refine_diff_density_rms 0.323
_refine_ls_extinction_method none
_refine_ls_goodness_of_fit_ref 1.028
_refine_ls_hydrogen_treatment mixed
_refine_ls_matrix_type full
_refine_ls_number_parameters 957
_refine_ls_number_reflns 12253
_refine_ls_number_restraints 0
_refine_ls_restrained_S_all 1.028
_refine_ls_R_factor_all 0.0992
_refine_ls_R_factor_gt 0.0624
_refine_ls_shift/su_max 0.001
_refine_ls_shift/su_mean 0.000
_refine_ls_structure_factor_coef Fsqd
_refine_ls_weighting_details 'calc w=1/[\s^2^(Fo^2^)+(0.1148P)^2^+0.0000P] where P=(Fo^2^+2Fc^2^)/3'
_refine_ls_weighting_scheme calc
_refine_ls_wR_factor_gt 0.1524
_refine_ls_wR_factor_ref 0.1797
_reflns_number_gt 8632
_reflns_number_total 12253
_reflns_threshold_expression >2sigma(I)
_cod_data_source_file om060566hsi20060628_023419.cif
_cod_data_source_block p-1
_cod_depositor_comments
;
The following automatic conversions were performed:
'_atom_site_symetry_multiplicity' tag replaced with
'_atom_site_symmetry_multiplicity'.

Automatic conversion script
Id: cif_correct_tags 1440 2010-10-19 06:21:57Z saulius 
;
_cod_database_code 4074346

loop_
_symmetry_equiv_pos_as_xyz
'x, y, z'
'-x, -y, -z'

loop_
_atom_site_label
_atom_site_type_symbol
_atom_site_fract_x
_atom_site_fract_y
_atom_site_fract_z
_atom_site_U_iso_or_equiv
_atom_site_adp_type
_atom_site_occupancy
_atom_site_symmetry_multiplicity
_atom_site_calc_flag
_atom_site_refinement_flags
Os2 Os 0.33378(5) 0.33075(3) 0.34221(2) 0.02408(14) Uani 1 1 d .
Os3 Os 0.43613(5) 0.49451(3) 0.35905(2) 0.02708(14) Uani 1 1 d .
Os1 Os 0.14917(5) 0.48234(3) 0.39293(2) 0.02343(13) Uani 1 1 d .
C1 C 0.1460(11) 0.5957(7) 0.3024(5) 0.021(2) Uani 1 1 d .
C110 C 0.1906(12) 0.3849(9) 0.4733(5) 0.029(3) Uiso 1 1 d .
C3B C 0.4529(14) 0.4437(9) 0.4446(5) 0.032(3) Uani 1 1 d .
C2A C 0.1924(14) 0.2662(8) 0.3843(5) 0.031(3) Uani 1 1 d .
C2B C 0.4645(13) 0.2670(8) 0.4025(6) 0.032(3) Uani 1 1 d .
C3A C 0.5116(15) 0.6072(10) 0.3530(6) 0.043(4) Uani 1 1 d .
C1A C -0.0401(13) 0.4807(8) 0.4058(5) 0.027(3) Uani 1 1 d .
C31 C -0.0168(14) 0.4887(9) 0.1119(6) 0.033(3) Uani 1 1 d .
C14 C 0.1339(11) 0.4174(7) 0.2208(5) 0.019(2) Uani 1 1 d .
C17 C 0.4128(12) 0.4393(8) 0.1910(5) 0.025(2) Uani 1 1 d .
C9 C 0.0541(12) 0.6952(7) 0.2845(5) 0.021(2) Uani 1 1 d .
C3 C 0.2056(11) 0.4370(7) 0.2668(5) 0.020(2) Uani 1 1 d .
C6 C 0.2912(12) 0.6059(8) 0.2882(5) 0.022(2) Uani 1 1 d .
C5 C 0.3916(11) 0.5341(8) 0.2615(5) 0.025(3) Uani 1 1 d .
C12 C -0.0252(11) 0.5316(8) 0.2637(5) 0.023(2) Uani 1 1 d .
C44 C -0.0987(11) 0.8866(8) 0.0843(5) 0.026(2) Uani 1 1 d .
C35 C 0.4362(12) 0.5257(9) 0.0636(5) 0.030(3) Uani 1 1 d .
C57 C -0.0299(12) 0.8674(8) 0.0279(5) 0.025(2) Uani 1 1 d .
C2 C 0.1041(11) 0.5128(7) 0.2928(5) 0.021(2) Uani 1 1 d .
C4 C 0.3501(11) 0.4485(7) 0.2512(5) 0.021(2) Uani 1 1 d .
C26 C -0.1247(11) 0.8004(7) 0.2117(5) 0.024(2) Uani 1 1 d .
C7 C 0.2830(11) 0.7148(8) 0.2595(5) 0.022(2) Uani 1 1 d .
C59 C 0.0241(13) 0.7166(8) -0.0084(5) 0.029(3) Uani 1 1 d .
C19 C 0.4775(11) 0.5755(8) 0.2077(5) 0.025(2) Uani 1 1 d .
C60 C 0.1678(13) 0.7277(8) -0.0236(5) 0.029(3) Uani 1 1 d .
C25 C -0.0428(12) 0.8702(8) 0.1882(5) 0.027(3) Uani 1 1 d .
C49 C 0.0276(13) 0.6104(9) 0.0151(5) 0.030(3) Uani 1 1 d .
C27 C -0.1946(11) 0.7702(8) 0.1707(5) 0.027(3) Uani 1 1 d .
C8 C 0.1405(12) 0.7661(8) 0.2600(5) 0.023(2) Uani 1 1 d .
C41 C 0.1791(12) 0.9082(8) 0.0539(5) 0.025(2) Uani 1 1 d .
C13 C -0.0078(11) 0.4725(7) 0.2220(5) 0.018(2) Uani 1 1 d .
C18 C 0.4949(11) 0.5127(8) 0.1666(5) 0.022(2) Uani 1 1 d .
C42 C 0.1120(12) 0.9259(7) 0.1089(6) 0.027(3) Uani 1 1 d .
C51 C 0.2591(13) 0.6270(8) -0.0097(5) 0.026(3) Uani 1 1 d .
C46 C -0.1679(12) 0.7521(8) 0.0674(6) 0.028(3) Uani 1 1 d .
C47 C -0.1613(11) 0.6486(8) 0.0897(6) 0.030(3) Uani 1 1 d .
C33 C 0.2211(13) 0.4713(8) 0.0613(5) 0.030(3) Uani 1 1 d .
C34 C 0.3549(12) 0.4562(8) 0.0869(5) 0.027(3) Uani 1 1 d .
C56 C 0.1061(12) 0.8785(7) 0.0129(5) 0.025(2) Uani 1 1 d .
C20 C 0.4766(11) 0.6759(8) 0.1855(6) 0.028(3) Uani 1 1 d .
C32 C 0.1225(12) 0.4373(7) 0.1115(5) 0.026(3) Uani 1 1 d .
C15 C 0.1988(11) 0.3997(7) 0.1670(5) 0.021(2) Uani 1 1 d .
C58 C -0.0702(12) 0.7861(8) 0.0165(5) 0.029(3) Uani 1 1 d .
C10 C -0.0746(11) 0.7119(8) 0.2607(5) 0.022(2) Uani 1 1 d .
C30 C -0.0831(11) 0.5069(7) 0.1678(6) 0.024(2) Uani 1 1 d .
C45 C -0.1833(11) 0.8125(8) 0.1085(6) 0.029(3) Uani 1 1 d .
C21 C 0.3724(11) 0.7479(8) 0.2121(5) 0.024(2) Uani 1 1 d .
C50 C 0.1734(13) 0.5560(8) 0.0148(5) 0.029(3) Uani 1 1 d .
C43 C -0.0306(12) 0.9147(7) 0.1231(5) 0.025(2) Uani 1 1 d .
C48 C -0.0633(13) 0.5769(9) 0.0633(6) 0.030(3) Uani 1 1 d .
C28 C -0.1913(12) 0.6648(9) 0.1943(6) 0.030(3) Uani 1 1 d .
C23 C 0.1883(13) 0.8877(8) 0.1634(5) 0.025(2) Uani 1 1 d .
C54 C 0.3422(13) 0.7922(8) 0.0109(5) 0.030(3) Uani 1 1 d .
C40 C 0.3237(12) 0.8537(8) 0.0529(5) 0.024(2) Uani 1 1 d .
C38 C 0.4880(12) 0.7198(8) 0.1200(5) 0.026(2) Uani 1 1 d .
C39 C 0.3959(12) 0.8182(8) 0.1059(5) 0.026(3) Uani 1 1 d .
C53 C 0.4316(12) 0.6967(9) 0.0243(6) 0.031(3) Uani 1 1 d .
C36 C 0.5073(11) 0.5554(9) 0.1035(6) 0.029(3) Uani 1 1 d .
C37 C 0.5045(11) 0.6601(9) 0.0795(6) 0.028(3) Uani 1 1 d .
C22 C 0.3262(12) 0.8362(8) 0.1625(5) 0.025(3) Uani 1 1 d .
C24 C 0.0918(13) 0.8534(7) 0.2136(5) 0.027(3) Uani 1 1 d .
C16 C 0.3434(11) 0.4104(8) 0.1517(5) 0.024(2) Uani 1 1 d .
O1A O -0.1578(10) 0.4820(7) 0.4143(4) 0.043(2) Uani 1 1 d .
O3A O 0.5512(14) 0.6758(8) 0.3487(6) 0.075(4) Uani 1 1 d .
O2A O 0.1108(10) 0.2236(7) 0.4090(5) 0.047(2) Uani 1 1 d .
N110 N 0.2087(11) 0.3298(8) 0.5205(5) 0.035(2) Uiso 1 1 d .
O3B O 0.4713(11) 0.4107(7) 0.4953(4) 0.053(3) Uani 1 1 d .
O2B O 0.5419(11) 0.2248(7) 0.4417(5) 0.054(3) Uani 1 1 d .
C11 C -0.1166(11) 0.6277(8) 0.2502(6) 0.026(3) Uani 1 1 d .
C29 C -0.1759(12) 0.6053(8) 0.1549(6) 0.029(3) Uani 1 1 d .
C55 C 0.2071(13) 0.8082(9) -0.0133(5) 0.030(3) Uani 1 1 d .
C52 C 0.3882(12) 0.6142(9) 0.0136(5) 0.029(3) Uani 1 1 d .
C100 C 0.1357(16) 0.5929(10) 0.4272(5) 0.040(3) Uani 1 1 d .
N100 N 0.1348(12) 0.6581(8) 0.4496(5) 0.040(3) Uiso 1 1 d .
C200 C 0.4188(13) 0.2301(8) 0.2954(6) 0.031(3) Uani 1 1 d .
C207 C 0.5660(14) 0.0321(9) 0.1509(6) 0.038(3) Uani 1 1 d .
H207 H 0.6529 -0.0079 0.1631 0.045 Uiso 1 1 calc R
C202 C 0.4851(13) 0.0910(8) 0.1871(6) 0.033(3) Uani 1 1 d .
C205 C 0.3910(14) 0.0940(9) 0.0768(6) 0.038(3) Uani 1 1 d .
H205 H 0.3593 0.0943 0.0402 0.045 Uiso 1 1 calc R
C206 C 0.5169(14) 0.0332(9) 0.0971(6) 0.039(3) Uani 1 1 d .
H206 H 0.5699 -0.0082 0.0739 0.046 Uiso 1 1 calc R
C201 C 0.5366(16) 0.0846(9) 0.2479(6) 0.043(3) Uani 1 1 d .
H20A H 0.5226 0.0231 0.2770 0.051 Uiso 1 1 calc R
H20B H 0.6361 0.0811 0.2431 0.051 Uiso 1 1 calc R
C204 C 0.3129(15) 0.1544(10) 0.1113(8) 0.051(4) Uani 1 1 d .
H204 H 0.2295 0.1979 0.0970 0.062 Uiso 1 1 calc R
C203 C 0.3564(14) 0.1516(9) 0.1670(6) 0.040(3) Uani 1 1 d .
H203 H 0.2998 0.1901 0.1910 0.048 Uiso 1 1 calc R
C302 C 0.8670(13) 0.2531(9) 0.2710(6) 0.035(3) Uani 1 1 d .
C303 C 0.7636(16) 0.2801(10) 0.2297(7) 0.046(4) Uani 1 1 d .
H303 H 0.6823 0.3279 0.2336 0.056 Uiso 1 1 calc R
C300 C 0.6217(14) 0.4165(10) 0.3382(6) 0.038(3) Uani 1 1 d .
C301 C 0.8565(13) 0.2992(10) 0.3244(6) 0.037(3) Uani 1 1 d .
H30A H 0.8656 0.2458 0.3621 0.045 Uiso 1 1 calc R
H30B H 0.9341 0.3308 0.3202 0.045 Uiso 1 1 calc R
N300 N 0.7338(12) 0.3692(8) 0.3287(5) 0.038(3) Uiso 1 1 d .
N200 N 0.4684(12) 0.1677(8) 0.2722(5) 0.038(3) Uiso 1 1 d .
C102 C 0.1828(18) 0.8184(10) 0.4457(7) 0.051(4) Uani 1 1 d .
C112 C 0.2561(18) 0.1616(10) 0.5924(7) 0.048(4) Uani 1 1 d .
C307 C 0.9869(15) 0.1814(11) 0.2637(8) 0.052(4) Uani 1 1 d .
H307 H 1.0592 0.1635 0.2900 0.063 Uiso 1 1 calc R
C304 C 0.784(2) 0.2337(13) 0.1816(8) 0.065(5) Uani 1 1 d .
H304 H 0.7162 0.2537 0.1528 0.078 Uiso 1 1 calc R
C305 C 0.8979(19) 0.1610(11) 0.1762(7) 0.056(4) Uani 1 1 d .
H305 H 0.9062 0.1294 0.1454 0.067 Uiso 1 1 calc R
C107 C 0.1682(19) 0.8958(11) 0.4718(8) 0.060(5) Uani 1 1 d .
H107 H 0.1333 0.8892 0.5119 0.072 Uiso 1 1 calc R
C111 C 0.246(2) 0.2713(11) 0.5813(6) 0.062(5) Uani 1 1 d .
H11A H 0.1772 0.2963 0.6104 0.074 Uiso 1 1 calc R
H11B H 0.3353 0.2806 0.5888 0.074 Uiso 1 1 calc R
C117 C 0.144(2) 0.1230(13) 0.6241(9) 0.074(5) Uani 1 1 d .
H117 H 0.0651 0.1644 0.6371 0.088 Uiso 1 1 calc R
C103 C 0.238(2) 0.8290(12) 0.3860(8) 0.066(5) Uani 1 1 d .
H103 H 0.2503 0.7763 0.3684 0.079 Uiso 1 1 calc R
C101 C 0.146(2) 0.7260(11) 0.4836(8) 0.063(5) Uani 1 1 d .
H10A H 0.2165 0.6918 0.5134 0.076 Uiso 1 1 calc R
H10B H 0.0579 0.7433 0.5058 0.076 Uiso 1 1 calc R
C113 C 0.3745(19) 0.0993(13) 0.5717(9) 0.069(5) Uani 1 1 d .
H113 H 0.4496 0.1249 0.5512 0.082 Uiso 1 1 calc R
C106 C 0.206(2) 0.9843(12) 0.4381(10) 0.083(7) Uani 1 1 d .
H106 H 0.1937 1.0370 0.4556 0.099 Uiso 1 1 calc R
C115 C 0.268(2) -0.0384(11) 0.6120(9) 0.065(5) Uani 1 1 d .
H115 H 0.2700 -0.1053 0.6163 0.078 Uiso 1 1 calc R
C104 C 0.274(2) 0.9197(14) 0.3517(9) 0.072(5) Uani 1 1 d .
H104 H 0.3072 0.9282 0.3111 0.087 Uiso 1 1 calc R
C306 C 0.9972(19) 0.1353(12) 0.2147(9) 0.065(5) Uani 1 1 d .
H306 H 1.0763 0.0860 0.2102 0.078 Uiso 1 1 calc R
C105 C 0.261(2) 0.9939(12) 0.3795(9) 0.070(5) Uani 1 1 d .
H105 H 0.2888 1.0522 0.3583 0.085 Uiso 1 1 calc R
C114 C 0.376(2) 0.0013(12) 0.5825(9) 0.078(6) Uani 1 1 d .
H114 H 0.4538 -0.0407 0.5691 0.094 Uiso 1 1 calc R
C116 C 0.155(2) 0.0207(15) 0.6356(10) 0.084(6) Uani 1 1 d .
H116 H 0.0850 -0.0080 0.6593 0.100 Uiso 1 1 calc R

loop_
_atom_site_aniso_label
_atom_site_aniso_U_11
_atom_site_aniso_U_22
_atom_site_aniso_U_33
_atom_site_aniso_U_23
_atom_site_aniso_U_13
_atom_site_aniso_U_12
Os2 0.0292(3) 0.0155(2) 0.0250(3) -0.00693(17) -0.00526(19) 0.00288(17)
Os3 0.0301(3) 0.0250(2) 0.0274(3) -0.00850(18) -0.0106(2) -0.00268(19)
Os1 0.0317(3) 0.0162(2) 0.0215(2) -0.00705(16) -0.00056(18) -0.00199(17)
C1 0.028(6) 0.019(5) 0.017(5) -0.008(4) -0.008(5) -0.002(4)
C3B 0.045(8) 0.037(7) 0.018(6) -0.011(5) -0.011(6) -0.006(6)
C2A 0.048(8) 0.015(5) 0.025(6) -0.002(4) 0.004(6) -0.007(5)
C2B 0.039(7) 0.017(5) 0.039(7) -0.009(5) -0.008(6) 0.001(5)
C3A 0.046(8) 0.039(7) 0.046(8) -0.005(6) -0.028(7) -0.011(6)
C1A 0.031(7) 0.028(6) 0.017(6) -0.012(4) 0.004(5) 0.007(5)
C31 0.039(7) 0.029(6) 0.040(7) -0.015(5) -0.014(6) -0.014(5)
C14 0.022(6) 0.013(5) 0.021(6) -0.004(4) 0.002(4) -0.003(4)
C17 0.021(6) 0.025(6) 0.029(6) -0.012(5) -0.012(5) 0.006(4)
C9 0.030(6) 0.014(5) 0.020(6) -0.009(4) 0.004(5) -0.004(4)
C3 0.024(6) 0.014(5) 0.022(6) -0.008(4) -0.007(5) 0.002(4)
C6 0.028(6) 0.023(5) 0.018(5) -0.008(4) -0.011(5) -0.004(4)
C5 0.014(5) 0.022(5) 0.040(7) -0.011(5) -0.018(5) 0.006(4)
C12 0.019(5) 0.027(6) 0.026(6) -0.010(5) 0.002(5) -0.008(4)
C44 0.018(5) 0.018(5) 0.035(7) -0.005(5) -0.002(5) 0.005(4)
C35 0.024(6) 0.031(6) 0.030(7) -0.013(5) 0.005(5) 0.007(5)
C57 0.022(6) 0.021(5) 0.029(6) -0.006(5) -0.006(5) 0.002(4)
C2 0.016(5) 0.012(5) 0.035(6) -0.005(4) 0.002(5) -0.006(4)
C4 0.022(6) 0.013(5) 0.028(6) -0.011(4) -0.008(5) 0.008(4)
C26 0.021(6) 0.015(5) 0.028(6) -0.011(4) 0.008(5) 0.011(4)
C7 0.025(6) 0.022(5) 0.026(6) -0.014(4) -0.001(5) -0.007(5)
C59 0.035(7) 0.024(6) 0.024(6) -0.005(5) -0.013(5) 0.003(5)
C19 0.011(5) 0.033(6) 0.029(6) -0.013(5) -0.004(5) 0.003(4)
C60 0.032(7) 0.026(6) 0.023(6) -0.004(5) 0.001(5) 0.000(5)
C25 0.029(6) 0.018(5) 0.031(6) -0.013(5) 0.001(5) 0.008(5)
C49 0.042(7) 0.028(6) 0.026(6) -0.012(5) -0.014(6) -0.004(5)
C27 0.011(5) 0.025(6) 0.037(7) -0.006(5) 0.004(5) 0.006(4)
C8 0.036(6) 0.019(5) 0.017(5) -0.015(4) 0.006(5) -0.001(5)
C41 0.032(6) 0.015(5) 0.024(6) 0.001(4) 0.001(5) -0.005(4)
C13 0.022(5) 0.010(4) 0.023(6) -0.005(4) 0.001(4) -0.006(4)
C18 0.012(5) 0.025(5) 0.027(6) -0.009(4) -0.003(4) 0.006(4)
C42 0.027(6) 0.010(5) 0.042(7) -0.001(4) -0.003(5) -0.008(4)
C51 0.035(7) 0.026(6) 0.016(6) -0.017(4) 0.003(5) 0.006(5)
C46 0.021(6) 0.026(6) 0.038(7) -0.010(5) -0.014(5) -0.001(5)
C47 0.012(5) 0.029(6) 0.054(8) -0.017(5) -0.012(5) -0.001(5)
C33 0.040(7) 0.018(5) 0.030(7) -0.015(5) -0.004(5) 0.005(5)
C34 0.022(6) 0.027(6) 0.031(6) -0.020(5) 0.003(5) 0.008(5)
C56 0.032(6) 0.014(5) 0.022(6) 0.001(4) -0.004(5) 0.004(4)
C20 0.018(6) 0.027(6) 0.041(7) -0.015(5) -0.007(5) -0.002(5)
C32 0.033(6) 0.012(5) 0.034(7) -0.010(4) -0.006(5) 0.001(4)
C15 0.027(6) 0.010(4) 0.029(6) -0.010(4) -0.012(5) 0.004(4)
C58 0.027(6) 0.026(6) 0.030(7) -0.009(5) -0.015(5) 0.007(5)
C10 0.024(6) 0.022(5) 0.017(5) -0.011(4) 0.007(4) 0.001(4)
C30 0.012(5) 0.015(5) 0.048(7) -0.015(5) -0.001(5) -0.005(4)
C45 0.016(5) 0.026(6) 0.037(7) -0.003(5) -0.006(5) 0.007(4)
C21 0.024(6) 0.019(5) 0.035(7) -0.014(5) -0.010(5) -0.005(4)
C50 0.044(7) 0.021(5) 0.022(6) -0.009(4) -0.002(5) -0.002(5)
C43 0.026(6) 0.012(5) 0.032(6) -0.010(4) 0.004(5) 0.008(4)
C48 0.031(7) 0.028(6) 0.034(7) -0.010(5) -0.015(6) -0.005(5)
C28 0.018(6) 0.035(6) 0.034(7) -0.005(5) 0.006(5) -0.007(5)
C23 0.037(7) 0.020(5) 0.029(6) -0.016(5) 0.001(5) -0.014(5)
C54 0.034(7) 0.024(6) 0.026(6) 0.000(5) 0.007(5) -0.008(5)
C40 0.027(6) 0.016(5) 0.028(6) -0.003(4) 0.011(5) -0.010(4)
C38 0.022(6) 0.025(6) 0.028(6) -0.001(5) 0.005(5) -0.012(5)
C39 0.022(6) 0.030(6) 0.031(7) -0.006(5) 0.005(5) -0.019(5)
C53 0.022(6) 0.036(6) 0.029(7) -0.005(5) 0.014(5) -0.007(5)
C36 0.009(5) 0.030(6) 0.043(7) -0.012(5) 0.008(5) 0.002(4)
C37 0.012(5) 0.030(6) 0.037(7) -0.011(5) 0.010(5) -0.001(5)
C22 0.029(6) 0.018(5) 0.036(7) -0.008(5) -0.006(5) -0.015(5)
C24 0.040(7) 0.009(5) 0.032(6) -0.012(4) -0.003(5) 0.004(5)
C16 0.022(6) 0.021(5) 0.025(6) -0.012(4) 0.002(5) 0.008(4)
O1A 0.045(6) 0.057(6) 0.034(5) -0.014(4) 0.006(4) -0.024(5)
O3A 0.096(10) 0.056(7) 0.091(9) 0.000(6) -0.047(8) -0.050(7)
O2A 0.050(6) 0.037(5) 0.055(6) -0.016(5) 0.008(5) -0.015(5)
O3B 0.069(7) 0.052(6) 0.041(6) -0.007(5) -0.018(5) -0.020(5)
O2B 0.060(7) 0.037(5) 0.058(7) -0.009(5) -0.032(6) 0.008(5)
C11 0.008(5) 0.020(5) 0.041(7) 0.002(5) 0.005(5) 0.000(4)
C29 0.020(6) 0.019(5) 0.047(8) -0.009(5) -0.005(5) -0.001(4)
C55 0.034(7) 0.029(6) 0.018(6) 0.002(5) 0.004(5) -0.003(5)
C52 0.034(7) 0.030(6) 0.017(6) -0.014(5) 0.013(5) 0.004(5)
C100 0.071(10) 0.035(7) 0.014(6) 0.000(5) 0.001(6) -0.019(7)
C200 0.031(7) 0.017(5) 0.038(7) -0.001(5) -0.004(5) 0.002(5)
C207 0.040(7) 0.026(6) 0.040(8) -0.014(5) -0.001(6) 0.011(5)
C202 0.034(7) 0.016(5) 0.045(8) -0.007(5) -0.001(6) -0.002(5)
C205 0.042(8) 0.034(7) 0.039(8) -0.013(6) 0.003(6) -0.010(6)
C206 0.038(7) 0.028(6) 0.053(9) -0.020(6) 0.003(6) -0.006(6)
C201 0.056(9) 0.022(6) 0.042(8) -0.010(5) -0.005(7) 0.007(6)
C204 0.038(8) 0.038(7) 0.081(12) -0.027(7) -0.022(8) 0.008(6)
C203 0.040(8) 0.032(7) 0.047(8) -0.027(6) 0.003(6) 0.010(6)
C302 0.035(7) 0.033(7) 0.028(7) 0.006(5) 0.000(5) -0.011(6)
C303 0.045(8) 0.041(8) 0.046(9) -0.006(6) -0.007(7) -0.001(6)
C300 0.034(7) 0.040(7) 0.033(7) 0.004(6) -0.013(6) -0.008(6)
C301 0.029(7) 0.040(7) 0.038(8) -0.001(6) -0.006(6) -0.007(6)
C102 0.071(11) 0.032(7) 0.056(10) -0.016(7) -0.011(8) -0.016(7)
C112 0.073(11) 0.024(6) 0.044(8) -0.005(6) -0.021(8) -0.006(7)
C307 0.031(8) 0.048(8) 0.070(11) -0.012(8) 0.000(7) -0.001(6)
C304 0.081(13) 0.062(11) 0.047(10) -0.013(8) -0.019(9) -0.001(9)
C305 0.081(12) 0.041(8) 0.039(9) -0.010(7) -0.007(8) 0.001(8)
C107 0.089(13) 0.031(7) 0.060(10) -0.014(7) -0.005(9) -0.010(8)
C111 0.113(15) 0.040(8) 0.031(8) -0.008(6) -0.022(9) -0.008(9)
C117 0.078(13) 0.042(9) 0.104(16) -0.040(10) 0.007(11) -0.004(9)
C103 0.107(15) 0.050(9) 0.052(10) -0.031(8) 0.003(10) -0.021(10)
C101 0.104(14) 0.043(8) 0.060(11) -0.035(8) 0.005(10) -0.027(9)
C113 0.054(11) 0.054(10) 0.084(13) -0.009(9) 0.005(9) -0.005(8)
C106 0.120(18) 0.033(9) 0.093(16) 0.002(9) -0.030(14) -0.023(10)
C115 0.078(13) 0.024(7) 0.090(14) -0.016(8) 0.000(11) -0.010(8)
C104 0.095(15) 0.066(12) 0.067(12) -0.025(9) 0.001(11) -0.031(11)
C306 0.060(11) 0.045(9) 0.081(13) -0.017(9) 0.005(10) -0.001(8)
C105 0.092(14) 0.040(9) 0.074(14) 0.006(9) -0.018(11) -0.023(9)
C114 0.096(15) 0.037(9) 0.087(14) -0.014(9) 0.020(12) -0.006(9)
C116 0.074(13) 0.075(13) 0.108(17) -0.025(12) 0.016(12) -0.038(11)

loop_
_atom_type_symbol
_atom_type_description
_atom_type_scat_dispersion_real
_atom_type_scat_dispersion_imag
_atom_type_scat_source
C C 0.0033 0.0016 'International Tables Vol C Tables 4.2.6.8 and 6.1.1.4'
H H 0.0000 0.0000 'International Tables Vol C Tables 4.2.6.8 and 6.1.1.4'
N N 0.0061 0.0033 'International Tables Vol C Tables 4.2.6.8 and 6.1.1.4'
O O 0.0106 0.0060 'International Tables Vol C Tables 4.2.6.8 and 6.1.1.4'
Os Os -1.2165 7.6030 'International Tables Vol C Tables 4.2.6.8 and 6.1.1.4'

loop_
_geom_angle_atom_site_label_1
_geom_angle_atom_site_label_2
_geom_angle_atom_site_label_3
_geom_angle
C2B Os2 C2A 95.4(5)
C2B Os2 C200 91.0(5)
C2A Os2 C200 96.1(5)
C2B Os2 C3 165.8(4)
C2A Os2 C3 96.8(5)
C200 Os2 C3 95.0(4)
C2B Os2 C4 130.1(5)
C2A Os2 C4 134.5(4)
C200 Os2 C4 85.6(4)
C3 Os2 C4 38.1(4)
C2B Os2 Os1 102.5(4)
C2A Os2 Os1 77.1(4)
C200 Os2 Os1 165.3(3)
C3 Os2 Os1 73.3(3)
C4 Os2 Os1 90.1(3)
C2B Os2 Os3 76.1(3)
C2A Os2 Os3 132.1(4)
C200 Os2 Os3 130.5(3)
C3 Os2 Os3 90.3(3)
C4 Os2 Os3 69.2(3)
Os1 Os2 Os3 59.806(16)
C3B Os3 C3A 94.3(5)
C3B Os3 C300 94.7(5)
C3A Os3 C300 91.0(6)
C3B Os3 C5 169.4(5)
C3A Os3 C5 96.1(5)
C300 Os3 C5 87.7(5)
C3B Os3 C6 141.7(5)
C3A Os3 C6 83.5(4)
C300 Os3 C6 123.5(5)
C5 Os3 C6 37.9(4)
C3B Os3 Os1 81.9(4)
C3A Os3 Os1 125.8(5)
C300 Os3 Os1 143.1(4)
C5 Os3 Os1 89.9(3)
C6 Os3 Os1 69.2(3)
C3B Os3 Os2 96.5(4)
C3A Os3 Os2 168.6(4)
C300 Os3 Os2 84.6(4)
C5 Os3 Os2 73.3(3)
C6 Os3 Os2 90.1(3)
Os1 Os3 Os2 59.567(15)
C1A Os1 C100 95.8(6)
C1A Os1 C110 91.1(5)
C100 Os1 C110 91.0(5)
C1A Os1 C1 100.2(4)
C100 Os1 C1 85.6(4)
C110 Os1 C1 168.5(4)
C1A Os1 C2 83.1(4)
C100 Os1 C2 120.0(4)
C110 Os1 C2 148.8(4)
C1 Os1 C2 37.0(3)
C1A Os1 Os2 118.2(3)
C100 Os1 Os2 145.9(5)
C110 Os1 Os2 85.7(4)
C1 Os1 Os2 90.9(3)
C2 Os1 Os2 70.6(3)
C1A Os1 Os3 173.7(3)
C100 Os1 Os3 85.9(5)
C110 Os1 Os3 94.9(3)
C1 Os1 Os3 73.9(3)
C2 Os1 Os3 90.8(3)
Os2 Os1 Os3 60.627(16)
C2 C1 C9 118.7(9)
C2 C1 C6 120.5(10)
C9 C1 C6 108.3(9)
C2 C1 Os1 73.5(6)
C9 C1 Os1 127.7(8)
C6 C1 Os1 105.1(6)
N110 C110 Os1 177.1(12)
O3B C3B Os3 175.8(13)
O2A C2A Os2 176.9(11)
O2B C2B Os2 177.0(12)
O3A C3A Os3 177.3(12)
O1A C1A Os1 178.1(11)
C32 C31 C30 118.7(10)
C32 C31 C48 119.4(12)
C30 C31 C48 107.9(11)
C15 C14 C13 120.2(9)
C15 C14 C3 123.5(10)
C13 C14 C3 107.8(9)
C16 C17 C18 120.1(10)
C16 C17 C4 121.3(10)
C18 C17 C4 109.4(9)
C10 C9 C8 119.8(9)
C10 C9 C1 122.4(9)
C8 C9 C1 107.7(10)
C14 C3 C4 117.4(10)
C14 C3 C2 107.2(9)
C4 C3 C2 118.8(9)
C14 C3 Os2 130.1(7)
C4 C3 Os2 73.4(6)
C2 C3 Os2 107.6(7)
C5 C6 C1 119.9(9)
C5 C6 C7 118.0(10)
C1 C6 C7 106.0(9)
C5 C6 Os3 68.9(6)
C1 C6 Os3 111.6(7)
C7 C6 Os3 129.7(7)
C6 C5 C4 120.3(10)
C6 C5 C19 116.8(9)
C4 C5 C19 108.2(10)
C6 C5 Os3 73.2(6)
C4 C5 Os3 107.4(7)
C19 C5 Os3 128.2(7)
C11 C12 C13 119.1(10)
C11 C12 C2 121.3(10)
C13 C12 C2 110.0(10)
C43 C44 C57 120.9(10)
C43 C44 C45 120.6(11)
C57 C44 C45 106.2(10)
C34 C35 C36 120.6(11)
C34 C35 C52 120.3(11)
C36 C35 C52 107.4(11)
C56 C57 C58 119.6(11)
C56 C57 C44 119.1(10)
C58 C57 C44 110.0(10)
C1 C2 C12 118.8(9)
C1 C2 C3 120.7(9)
C12 C2 C3 105.9(9)
C1 C2 Os1 69.5(6)
C12 C2 Os1 131.2(8)
C3 C2 Os1 108.4(7)
C17 C4 C3 118.2(9)
C17 C4 C5 106.1(10)
C3 C4 C5 119.8(9)
C17 C4 Os2 131.6(7)
C3 C4 Os2 68.5(6)
C5 C4 Os2 109.8(7)
C25 C26 C27 119.9(10)
C25 C26 C10 119.7(10)
C27 C26 C10 107.5(9)
C21 C7 C8 119.8(10)
C21 C7 C6 122.0(10)
C8 C7 C6 108.0(9)
C58 C59 C49 120.6(12)
C58 C59 C60 119.1(11)
C49 C59 C60 108.1(10)
C20 C19 C18 120.9(11)
C20 C19 C5 123.8(10)
C18 C19 C5 107.4(10)
C55 C60 C59 119.7(11)
C55 C60 C51 121.3(11)
C59 C60 C51 107.4(10)
C26 C25 C43 120.2(11)
C26 C25 C24 119.4(10)
C43 C25 C24 108.6(10)
C48 C49 C59 120.5(12)
C48 C49 C50 119.2(10)
C59 C49 C50 107.6(10)
C45 C27 C28 120.2(11)
C45 C27 C26 120.0(10)
C28 C27 C26 108.9(10)
C24 C8 C7 120.4(10)
C24 C8 C9 119.8(10)
C7 C8 C9 109.9(9)
C42 C41 C40 120.0(10)
C42 C41 C56 120.3(10)
C40 C41 C56 107.7(10)
C12 C13 C30 121.4(9)
C12 C13 C14 109.0(9)
C30 C13 C14 119.7(10)
C36 C18 C17 120.4(10)
C36 C18 C19 119.3(10)
C17 C18 C19 108.7(10)
C41 C42 C23 118.9(10)
C41 C42 C43 118.2(10)
C23 C42 C43 109.9(10)
C52 C51 C50 121.5(10)
C52 C51 C60 117.7(11)
C50 C51 C60 108.1(10)
C47 C46 C45 120.5(11)
C47 C46 C58 118.5(11)
C45 C46 C58 108.2(10)
C46 C47 C48 121.4(11)
C46 C47 C29 119.0(11)
C48 C47 C29 108.8(10)
C50 C33 C34 120.1(11)
C50 C33 C32 118.8(11)
C34 C33 C32 108.1(10)
C35 C34 C16 120.6(11)
C35 C34 C33 119.9(10)
C16 C34 C33 108.7(10)
C57 C56 C55 120.9(11)
C57 C56 C41 120.3(11)
C55 C56 C41 107.4(10)
C19 C20 C38 119.3(11)
C19 C20 C21 118.5(11)
C38 C20 C21 107.9(9)
C31 C32 C15 121.1(11)
C31 C32 C33 120.6(10)
C15 C32 C33 106.9(10)
C14 C15 C32 119.8(10)
C14 C15 C16 118.8(9)
C32 C15 C16 108.9(10)
C59 C58 C57 121.3(11)
C59 C58 C46 119.8(11)
C57 C58 C46 106.8(10)
C9 C10 C26 121.0(10)
C9 C10 C11 118.9(9)
C26 C10 C11 108.1(9)
C13 C30 C31 120.4(10)
C13 C30 C29 118.5(10)
C31 C30 C29 109.2(11)
C27 C45 C46 120.0(11)
C27 C45 C44 119.7(11)
C46 C45 C44 108.7(11)
C7 C21 C22 121.7(10)
C7 C21 C20 120.4(10)
C22 C21 C20 107.0(10)
C33 C50 C51 119.6(11)
C33 C50 C49 120.8(11)
C51 C50 C49 108.7(9)
C44 C43 C25 119.5(10)
C44 C43 C42 121.2(11)
C25 C43 C42 106.6(10)
C49 C48 C31 121.1(11)
C49 C48 C47 119.3(11)
C31 C48 C47 107.7(11)
C29 C28 C27 120.3(11)
C29 C28 C11 120.1(11)
C27 C28 C11 107.8(10)
C22 C23 C42 121.2(11)
C22 C23 C24 120.2(10)
C42 C23 C24 107.1(10)
C53 C54 C40 120.1(11)
C53 C54 C55 120.2(11)
C40 C54 C55 107.1(10)
C39 C40 C41 120.2(11)
C39 C40 C54 119.8(10)
C41 C40 C54 108.6(10)
C37 C38 C39 119.6(10)
C37 C38 C20 120.5(10)
C39 C38 C20 108.2(10)
C40 C39 C38 120.4(11)
C40 C39 C22 119.7(10)
C38 C39 C22 108.2(10)
C54 C53 C37 119.7(12)
C54 C53 C52 119.4(11)
C37 C53 C52 108.2(10)
C18 C36 C35 119.2(10)
C18 C36 C37 120.6(11)
C35 C36 C37 108.9(10)
C38 C37 C53 120.4(10)
C38 C37 C36 119.3(11)
C53 C37 C36 108.1(11)
C23 C22 C21 118.8(11)
C23 C22 C39 120.1(10)
C21 C22 C39 108.6(10)
C8 C24 C25 120.2(10)
C8 C24 C23 119.1(10)
C25 C24 C23 107.7(10)
C17 C16 C34 118.9(10)
C17 C16 C15 120.3(10)
C34 C16 C15 107.3(9)
C110 N110 C111 170.1(13)
C12 C11 C28 120.1(11)
C12 C11 C10 119.6(10)
C28 C11 C10 107.6(9)
C28 C29 C30 120.8(11)
C28 C29 C47 119.9(10)
C30 C29 C47 106.4(11)
C60 C55 C56 119.4(11)
C60 C55 C54 119.5(10)
C56 C55 C54 109.2(11)
C51 C52 C53 121.9(10)
C51 C52 C35 118.5(11)
C53 C52 C35 107.5(10)
N100 C100 Os1 176.2(13)
C100 N100 C101 171.4(14)
N200 C200 Os2 175.5(11)
C206 C207 C202 119.8(12)
C207 C202 C203 118.8(12)
C207 C202 C201 119.2(11)
C203 C202 C201 121.9(12)
C204 C205 C206 119.1(13)
C205 C206 C207 121.4(13)
N200 C201 C202 113.8(10)
C205 C204 C203 120.9(13)
C204 C203 C202 119.9(12)
C303 C302 C307 118.9(14)
C303 C302 C301 123.2(12)
C307 C302 C301 117.9(12)
C302 C303 C304 119.0(14)
N300 C300 Os3 176.7(11)
N300 C301 C302 114.4(10)
C300 N300 C301 169.6(13)
C200 N200 C201 175.0(13)
C107 C102 C103 119.2(14)
C107 C102 C101 117.9(15)
C103 C102 C101 122.9(14)
C117 C112 C113 121.0(14)
C117 C112 C111 117.9(16)
C113 C112 C111 121.1(16)
C302 C307 C306 118.7(14)
C305 C304 C303 121.9(15)
C306 C305 C304 119.8(16)
C102 C107 C106 120.1(18)
N110 C111 C112 113.8(12)
C116 C117 C112 117.9(17)
C102 C103 C104 120.5(15)
N100 C101 C102 113.9(13)
C114 C113 C112 118.0(17)
C105 C106 C107 120.4(18)
C114 C115 C116 119.9(16)
C105 C104 C103 118.5(18)
C305 C306 C307 121.7(16)
C104 C105 C106 121.2(17)
C113 C114 C115 122.5(18)
C115 C116 C117 120.3(18)

loop_
_geom_bond_atom_site_label_1
_geom_bond_atom_site_label_2
_geom_bond_distance
Os2 C2B 1.879(12)
Os2 C2A 1.889(13)
Os2 C200 1.999(13)
Os2 C3 2.224(10)
Os2 C4 2.290(11)
Os2 Os1 2.8880(6)
Os2 Os3 2.9189(6)
Os3 C3B 1.894(11)
Os3 C3A 1.911(13)
Os3 C300 1.979(14)
Os3 C5 2.211(11)
Os3 C6 2.268(10)
Os3 Os1 2.8951(7)
Os1 C1A 1.871(13)
Os1 C100 1.932(13)
Os1 C110 1.977(11)
Os1 C1 2.232(10)
Os1 C2 2.285(11)
C1 C2 1.434(14)
C1 C9 1.456(14)
C1 C6 1.473(16)
C110 N110 1.144(15)
C3B O3B 1.138(14)
C2A O2A 1.136(14)
C2B O2B 1.173(14)
C3A O3A 1.123(15)
C1A O1A 1.157(14)
C31 C32 1.391(17)
C31 C30 1.429(18)
C31 C48 1.437(16)
C14 C15 1.379(15)
C14 C13 1.429(14)
C14 C3 1.467(14)
C17 C16 1.403(15)
C17 C18 1.437(16)
C17 C4 1.470(16)
C9 C10 1.387(15)
C9 C8 1.441(15)
C3 C4 1.474(15)
C3 C2 1.490(15)
C6 C5 1.456(16)
C6 C7 1.494(14)
C5 C4 1.475(14)
C5 C19 1.476(16)
C12 C11 1.413(15)
C12 C13 1.420(15)
C12 C2 1.447(14)
C44 C43 1.379(16)
C44 C57 1.452(17)
C44 C45 1.462(16)
C35 C34 1.387(17)
C35 C36 1.432(17)
C35 C52 1.459(16)
C57 C56 1.389(16)
C57 C58 1.423(16)
C26 C25 1.395(16)
C26 C27 1.449(17)
C26 C10 1.450(14)
C7 C21 1.368(16)
C7 C8 1.419(15)
C59 C58 1.385(17)
C59 C49 1.454(15)
C59 C60 1.463(17)
C19 C20 1.377(15)
C19 C18 1.448(16)
C60 C55 1.395(17)
C60 C51 1.464(15)
C25 C43 1.448(16)
C25 C24 1.457(16)
C49 C48 1.391(18)
C49 C50 1.459(17)
C27 C45 1.381(16)
C27 C28 1.443(15)
C8 C24 1.406(14)
C41 C42 1.413(17)
C41 C40 1.449(16)
C41 C56 1.463(16)
C13 C30 1.424(15)
C18 C36 1.402(16)
C42 C23 1.433(16)
C42 C43 1.451(16)
C51 C52 1.398(17)
C51 C50 1.438(17)
C46 C47 1.408(15)
C46 C45 1.425(17)
C46 C58 1.475(17)
C47 C48 1.441(17)
C47 C29 1.447(18)
C33 C50 1.383(15)
C33 C34 1.458(16)
C33 C32 1.471(17)
C34 C16 1.442(16)
C56 C55 1.439(17)
C20 C38 1.454(16)
C20 C21 1.474(16)
C32 C15 1.452(15)
C15 C16 1.472(16)
C10 C11 1.462(16)
C30 C29 1.445(14)
C21 C22 1.449(15)
C28 C29 1.383(17)
C28 C11 1.452(16)
C23 C22 1.381(16)
C23 C24 1.458(16)
C54 C53 1.400(16)
C54 C40 1.449(17)
C54 C55 1.452(17)
C40 C39 1.384(16)
C38 C37 1.402(17)
C38 C39 1.442(16)
C39 C22 1.453(17)
C53 C37 1.431(17)
C53 C52 1.447(17)
C36 C37 1.435(16)
N110 C111 1.440(16)
C100 N100 1.186(17)
N100 C101 1.445(17)
C200 N200 1.146(16)
C207 C206 1.375(18)
C207 C202 1.394(17)
C202 C203 1.395(17)
C202 C201 1.512(18)
C205 C204 1.37(2)
C205 C206 1.374(18)
C201 N200 1.438(17)
C204 C203 1.383(19)
C302 C303 1.386(18)
C302 C307 1.388(19)
C302 C301 1.531(19)
C303 C304 1.41(2)
C300 N300 1.177(17)
C301 N300 1.380(17)
C102 C107 1.37(2)
C102 C103 1.39(2)
C102 C101 1.46(2)
C112 C117 1.40(2)
C112 C113 1.41(2)
C112 C111 1.497(19)
C307 C306 1.44(2)
C304 C305 1.35(2)
C305 C306 1.31(2)
C107 C106 1.39(2)
C117 C116 1.39(2)
C103 C104 1.42(2)
C113 C114 1.35(2)
C106 C105 1.37(3)
C115 C114 1.36(2)
C115 C116 1.38(3)
C104 C105 1.36(2)
